data_1519977
loop_
_publ_author_name
'Callear, Samantha K.'
'Hursthouse, Michael B.'

_publ_section_title
;
 Sodium aniline-2-sulphonate
;
_journal_name_full 'Crystal Structure Report Archive'
_journal_page_first 592
_journal_year 2008
_chemical_formula_sum 'C6 H6 N Na O3 S'
_chemical_formula_weight 195.17
_chemical_name_systematic
;
Sodium aniline-2-sulphonate
;
_space_group_IT_number 14
_symmetry_cell_setting monoclinic
_symmetry_space_group_name_Hall '-P 2ybc'
_symmetry_space_group_name_H-M 'P 1 21/c 1'
_atom_sites_solution_hydrogens geom
_atom_sites_solution_primary direct
_atom_sites_solution_secondary difmap
_cell_angle_alpha 90.00
_cell_angle_beta 97.321(3)
_cell_angle_gamma 90.00
_cell_formula_units_Z 4
_cell_length_a 14.0939(6)
_cell_length_b 4.9227(2)
_cell_length_c 11.3731(5)
_cell_measurement_reflns_used 3305
_cell_measurement_temperature 120(2)
_cell_measurement_theta_max 27.48
_cell_measurement_theta_min 2.91
_cell_volume 782.63(6)
_computing_cell_refinement 'DENZO (Otwinowski & Minor, 1997) & COLLECT (Hooft, R.W.W., 1998)'
_computing_data_collection 'COLLECT (Hooft, R.W.W., 1998)'
_computing_data_reduction 'DENZO (Otwinowski & Minor, 1997) & COLLECT (Hooft, R.W.W., 1998)'
_computing_structure_refinement 'SHELXL-97 (Sheldrick, 1997)'
_diffrn_ambient_temperature 120(2)
_diffrn_detector_area_resol_mean 9.091
_diffrn_measured_fraction_theta_full 0.999
_diffrn_measured_fraction_theta_max 0.999
_diffrn_measurement_device_type 'Bruker-Nonius 95mm CCD camera on \k-goniostat'
_diffrn_measurement_method '\f & \w scans'
_diffrn_radiation_monochromator '10cm confocal mirrors'
_diffrn_radiation_source 'Bruker-Nonius FR591 rotating anode'
_diffrn_radiation_type MoK\a
_diffrn_radiation_wavelength 0.71073
_diffrn_reflns_av_R_equivalents 0.0716
_diffrn_reflns_av_sigmaI/netI 0.0478
_diffrn_reflns_limit_h_max 18
_diffrn_reflns_limit_h_min -18
_diffrn_reflns_limit_k_max 6
_diffrn_reflns_limit_k_min -6
_diffrn_reflns_limit_l_max 14
_diffrn_reflns_limit_l_min -14
_diffrn_reflns_number 11452
_diffrn_reflns_theta_full 27.48
_diffrn_reflns_theta_max 27.48
_diffrn_reflns_theta_min 2.91
_exptl_absorpt_coefficient_mu 0.428
_exptl_absorpt_correction_T_max 0.9915
_exptl_absorpt_correction_T_min 0.9464
_exptl_absorpt_correction_type multi-scan
_exptl_absorpt_process_details 'SADABS V2.10 (Sheldrick, G.M., 2003)'
_exptl_crystal_colour colourless
_exptl_crystal_density_diffrn 1.656
_exptl_crystal_density_method 'not measured'
_exptl_crystal_description plate
_exptl_crystal_F_000 400
_exptl_crystal_size_max 0.13
_exptl_crystal_size_mid 0.09
_exptl_crystal_size_min 0.02
_refine_diff_density_max 0.557
_refine_diff_density_min -0.439
_refine_diff_density_rms 0.087
_refine_ls_extinction_method none
_refine_ls_goodness_of_fit_ref 1.078
_refine_ls_hydrogen_treatment constr
_refine_ls_matrix_type full
_refine_ls_number_parameters 109
_refine_ls_number_reflns 1804
_refine_ls_number_restraints 0
_refine_ls_restrained_S_all 1.078
_refine_ls_R_factor_all 0.0716
_refine_ls_R_factor_gt 0.0520
_refine_ls_shift/su_max 0.000
_refine_ls_shift/su_mean 0.000
_refine_ls_structure_factor_coef Fsqd
_refine_ls_weighting_details 'calc w=1/[\s^2^(Fo^2^)+(0.0281P)^2^+2.0031P] where P=(Fo^2^+2Fc^2^)/3'
_refine_ls_weighting_scheme calc
_refine_ls_wR_factor_gt 0.1058
_refine_ls_wR_factor_ref 0.1150
_reflns_number_gt 1450
_reflns_number_total 1804
_reflns_threshold_expression >2sigma(I)
_cod_data_source_file eCrystal-592.cif
_cod_data_source_block 06skc0076p21c
_cod_depositor_comments
;
Citation :
Callear, Samantha K. and Hursthouse, Michael B. (2008) 
University of Southampton, Crystal Structure Report Archive. 
(doi:10.5258/ecrystals/592)

More at:
http://ecrystals.chem.soton.ac.uk/592/
;
_cod_original_sg_symbol_H-M P21/c
_cod_database_code 1519977

loop_
_symmetry_equiv_pos_as_xyz
'x, y, z'
'-x, y+1/2, -z+1/2'
'-x, -y, -z'
'x, -y-1/2, z-1/2'

loop_
_atom_site_label
_atom_site_type_symbol
_atom_site_fract_x
_atom_site_fract_y
_atom_site_fract_z
_atom_site_U_iso_or_equiv
_atom_site_adp_type
_atom_site_occupancy
_atom_site_symmetry_multiplicity
_atom_site_calc_flag
_atom_site_refinement_flags
_atom_site_disorder_assembly
_atom_site_disorder_group
Na1 Na 0.55368(8) -0.0167(2) 0.13363(9) 0.0188(3) Uani 1 1 d . . .
C1 C 0.7394(2) 0.0020(6) 0.3915(3) 0.0183(6) Uani 1 1 d . . .
C2 C 0.7549(2) -0.1705(6) 0.2972(3) 0.0200(6) Uani 1 1 d . . .
C3 C 0.8452(2) -0.1649(7) 0.2579(3) 0.0292(7) Uani 1 1 d . . .
H3 H 0.8572 -0.2766 0.1933 0.035 Uiso 1 1 calc R . .
C4 C 0.9166(2) 0.0003(8) 0.3117(4) 0.0377(9) Uani 1 1 d . . .
H4 H 0.9772 0.0023 0.2833 0.045 Uiso 1 1 calc R . .
C5 C 0.9015(3) 0.1644(8) 0.4072(4) 0.0374(9) Uani 1 1 d . . .
H5 H 0.9518 0.2737 0.4452 0.045 Uiso 1 1 calc R . .
C6 C 0.8126(2) 0.1671(7) 0.4460(3) 0.0263(7) Uani 1 1 d . . .
H6 H 0.8013 0.2815 0.5100 0.032 Uiso 1 1 calc R . .
N2 N 0.68171(17) -0.3289(5) 0.2410(2) 0.0203(5) Uani 1 1 d . . .
H1 H 0.6914 -0.4287 0.1794 0.024 Uiso 1 1 calc R . .
H2 H 0.6255 -0.3300 0.2668 0.024 Uiso 1 1 calc R . .
O1A O 0.63435(16) 0.1941(4) 0.54069(17) 0.0211(5) Uani 1 1 d . . .
O1B O 0.56581(14) 0.1652(4) 0.33339(16) 0.0178(4) Uani 1 1 d . . .
O1C O 0.58876(15) -0.2442(4) 0.45187(17) 0.0195(5) Uani 1 1 d . . .
S1 S 0.62342(5) 0.03062(14) 0.43344(6) 0.01591(19) Uani 1 1 d . . .

loop_
_atom_site_aniso_label
_atom_site_aniso_U_11
_atom_site_aniso_U_22
_atom_site_aniso_U_33
_atom_site_aniso_U_23
_atom_site_aniso_U_13
_atom_site_aniso_U_12
Na1 0.0245(6) 0.0175(6) 0.0142(5) 0.0006(5) 0.0019(4) -0.0013(5)
C1 0.0189(14) 0.0166(14) 0.0187(13) 0.0020(12) 0.0003(11) 0.0034(11)
C2 0.0241(15) 0.0165(15) 0.0194(14) 0.0009(12) 0.0033(12) 0.0032(12)
C3 0.0275(17) 0.0274(18) 0.0338(18) -0.0010(15) 0.0084(14) 0.0034(14)
C4 0.0218(17) 0.034(2) 0.059(2) -0.0035(18) 0.0125(16) -0.0002(15)
C5 0.0254(17) 0.031(2) 0.054(2) -0.0067(18) -0.0014(16) -0.0069(15)
C6 0.0265(16) 0.0202(16) 0.0307(17) -0.0033(14) -0.0026(14) -0.0017(13)
N2 0.0212(13) 0.0228(14) 0.0171(12) -0.0072(11) 0.0035(10) 0.0001(11)
O1A 0.0358(12) 0.0154(10) 0.0121(10) -0.0018(8) 0.0027(9) 0.0022(9)
O1B 0.0233(10) 0.0164(10) 0.0133(9) 0.0011(8) 0.0014(8) 0.0033(8)
O1C 0.0274(11) 0.0141(10) 0.0177(10) 0.0016(8) 0.0063(8) -0.0015(8)
S1 0.0227(4) 0.0130(3) 0.0121(3) 0.0002(3) 0.0022(3) 0.0011(3)

loop_
_atom_type_symbol
_atom_type_description
_atom_type_scat_dispersion_real
_atom_type_scat_dispersion_imag
_atom_type_scat_source
C C 0.0033 0.0016 'International Tables Vol C Tables 4.2.6.8 and 6.1.1.4'
H H 0.0000 0.0000 'International Tables Vol C Tables 4.2.6.8 and 6.1.1.4'
N N 0.0061 0.0033 'International Tables Vol C Tables 4.2.6.8 and 6.1.1.4'
O O 0.0106 0.0060 'International Tables Vol C Tables 4.2.6.8 and 6.1.1.4'
S S 0.1246 0.1234 'International Tables Vol C Tables 4.2.6.8 and 6.1.1.4'
Na Na 0.0362 0.0249 'International Tables Vol C Tables 4.2.6.8 and 6.1.1.4'

loop_
_geom_angle_atom_site_label_1
_geom_angle_atom_site_label_2
_geom_angle_atom_site_label_3
_geom_angle
_geom_angle_site_symmetry_1
_geom_angle_site_symmetry_3
O1A Na1 O1B 159.82(9) 4_565 2_645
O1A Na1 O1B 101.32(8) 4_565 .
O1B Na1 O1B 93.58(6) 2_645 .
O1A Na1 O1C 77.35(8) 4_565 4
O1B Na1 O1C 92.27(8) 2_645 4
O1B Na1 O1C 163.01(8) . 4
O1A Na1 O1C 82.52(8) 4_565 2_655
O1B Na1 O1C 82.21(8) 2_645 2_655
O1B Na1 O1C 97.07(8) . 2_655
O1C Na1 O1C 99.52(7) 4 2_655
O1A Na1 N2 105.99(9) 4_565 .
O1B Na1 N2 89.99(8) 2_645 .
O1B Na1 N2 79.27(8) . .
O1C Na1 N2 84.80(8) 4 .
O1C Na1 N2 171.19(9) 2_655 .
O1A Na1 Na1 74.34(6) 4_565 3_655
O1B Na1 Na1 85.71(6) 2_645 3_655
O1B Na1 Na1 146.36(8) . 3_655
O1C Na1 Na1 50.07(6) 4 3_655
O1C Na1 Na1 49.45(5) 2_655 3_655
N2 Na1 Na1 134.31(8) . 3_655
O1A Na1 S1 138.91(7) 4_565 2_645
O1B Na1 S1 22.08(5) 2_645 2_645
O1B Na1 S1 114.76(6) . 2_645
O1C Na1 S1 73.60(6) 4 2_645
O1C Na1 S1 74.44(6) 2_655 2_645
N2 Na1 S1 99.68(7) . 2_645
Na1 Na1 S1 64.78(4) 3_655 2_645
O1A Na1 Na1 97.42(5) 4_565 2_655
O1B Na1 Na1 88.04(6) 2_645 2_655
O1B Na1 Na1 31.91(5) . 2_655
O1C Na1 Na1 164.53(7) 4 2_655
O1C Na1 Na1 65.19(5) 2_655 2_655
N2 Na1 Na1 110.67(7) . 2_655
Na1 Na1 Na1 114.60(5) 3_655 2_655
S1 Na1 Na1 102.89(4) 2_645 2_655
O1A Na1 Na1 166.73(7) 4_565 2_645
O1B Na1 Na1 32.87(5) 2_645 2_645
O1B Na1 Na1 66.41(6) . 2_645
O1C Na1 Na1 112.77(5) 4 2_645
O1C Na1 Na1 103.39(7) 2_655 2_645
N2 Na1 Na1 67.81(6) . 2_645
Na1 Na1 Na1 118.58(6) 3_655 2_645
S1 Na1 Na1 54.29(2) 2_645 2_645
Na1 Na1 Na1 74.93(4) 2_655 2_645
C6 C1 C2 120.8(3) . .
C6 C1 S1 119.4(2) . .
C2 C1 S1 119.6(2) . .
N2 C2 C3 121.2(3) . .
N2 C2 C1 120.9(3) . .
C3 C2 C1 117.8(3) . .
C4 C3 C2 120.8(3) . .
C4 C3 H3 119.6 . .
C2 C3 H3 119.6 . .
C3 C4 C5 120.9(3) . .
C3 C4 H4 119.5 . .
C5 C4 H4 119.5 . .
C6 C5 C4 119.4(3) . .
C6 C5 H5 120.3 . .
C4 C5 H5 120.3 . .
C5 C6 C1 120.1(3) . .
C5 C6 H6 119.9 . .
C1 C6 H6 119.9 . .
C2 N2 Na1 108.71(18) . .
C2 N2 H1 120.0 . .
Na1 N2 H1 97.3 . .
C2 N2 H2 120.0 . .
Na1 N2 H2 63.4 . .
H1 N2 H2 120.0 . .
S1 O1A Na1 140.01(13) . 4_566
S1 O1B Na1 120.70(11) . 2_655
S1 O1B Na1 121.64(11) . .
Na1 O1B Na1 115.22(8) 2_655 .
S1 O1C Na1 131.56(12) . 4_556
S1 O1C Na1 134.85(12) . 2_645
Na1 O1C Na1 80.48(7) 4_556 2_645
O1A S1 O1C 113.17(12) . .
O1A S1 O1B 112.93(12) . .
O1C S1 O1B 111.51(12) . .
O1A S1 C1 105.55(13) . .
O1C S1 C1 107.60(13) . .
O1B S1 C1 105.44(12) . .
O1A S1 Na1 79.61(9) . 2_655
O1C S1 Na1 113.20(9) . 2_655
O1B S1 Na1 37.23(8) . 2_655
C1 S1 Na1 132.70(10) . 2_655

loop_
_geom_bond_atom_site_label_1
_geom_bond_atom_site_label_2
_geom_bond_distance
_geom_bond_site_symmetry_2
Na1 O1A 2.289(2) 4_565
Na1 O1B 2.364(2) 2_645
Na1 O1B 2.428(2) .
Na1 O1C 2.482(2) 4
Na1 O1C 2.505(2) 2_655
Na1 N2 2.559(3) .
Na1 Na1 3.222(2) 3_655
Na1 S1 3.3603(13) 2_645
Na1 Na1 4.0466(17) 2_655
Na1 Na1 4.0466(17) 2_645
C1 C6 1.395(4) .
C1 C2 1.407(4) .
C1 S1 1.766(3) .
C2 N2 1.383(4) .
C2 C3 1.401(4) .
C3 C4 1.376(5) .
C3 H3 0.9500 .
C4 C5 1.391(5) .
C4 H4 0.9500 .
C5 C6 1.380(5) .
C5 H5 0.9500 .
C6 H6 0.9500 .
N2 H1 0.8800 .
N2 H2 0.8800 .
O1A S1 1.453(2) .
O1A Na1 2.289(2) 4_566
O1B S1 1.469(2) .
O1B Na1 2.364(2) 2_655
O1C S1 1.463(2) .
O1C Na1 2.482(2) 4_556
O1C Na1 2.505(2) 2_645
S1 Na1 3.3603(13) 2_655

loop_
_geom_hbond_atom_site_label_D
_geom_hbond_atom_site_label_H
_geom_hbond_atom_site_label_A
_geom_hbond_distance_DH
_geom_hbond_distance_HA
_geom_hbond_distance_DA
_geom_hbond_angle_DHA
_geom_hbond_site_symmetry_A
N2 H2 O1C 0.88 2.27 2.906(3) 129.0 .
N2 H1 O1A 0.88 2.13 2.912(3) 148.3 4
N2 H1 S1 0.88 2.88 3.628(2) 143.4 4
